data_1538229
loop_
_publ_author_name
'Gronvold, F.'
'Langmyhr, F.J.'

_publ_section_title
;
 X-ray study of titanium selenides
;
_journal_name_full 'Acta Chemica Scandinavica (1-27,1973-42,1988)'
_journal_page_first 1949
_journal_page_last 1962
_journal_volume 15
_journal_year 1961
_chemical_formula_sum 'Se Ti'
_chemical_name_systematic 'Ti Se'
_space_group_IT_number 62
_symmetry_space_group_name_Hall '-P 2ac 2n'
_symmetry_space_group_name_H-M 'P n m a'
_cell_angle_alpha 90
_cell_angle_beta 90
_cell_angle_gamma 90
_cell_formula_units_Z 4
_cell_length_a 6.462
_cell_length_b 3.494
_cell_length_c 6.222
_cell_volume 140.482
_citation_journal_id_ASTM ACSAA4
_cod_data_source_file Gronvold_ACSAA4_1961_1933.cif
_cod_data_source_block Se1Ti1
_cod_original_cell_volume 140.4817
_cod_original_formula_sum 'Se1 Ti1'
_cod_database_code 1538229

loop_
_symmetry_equiv_pos_as_xyz
x,y,z
-x+1/2,-y,z+1/2
x+1/2,-y+1/2,-z+1/2
-x,y+1/2,-z
-x,-y,-z
x-1/2,y,-z-1/2
-x-1/2,y-1/2,z-1/2
x,-y-1/2,z

loop_
_atom_site_label
_atom_site_type_symbol
_atom_site_fract_x
_atom_site_fract_y
_atom_site_fract_z
_atom_site_occupancy
_atom_site_U_iso_or_equiv
Ti1 Ti 0.01 0.25 0.81 1 0.0
Se1 Se 0.22 0.25 0.42 1 0.0
